data_2236784
loop_
_publ_author_name
'Wang, Qian'
'Zhao, Xiao-Li'

_publ_section_title
;
 4-[4-(1<i>H</i>-Imidazol-4-yl)phenyl]-1<i>H</i>-imidazole
;
_journal_coeditor_code ZS2214
_journal_issue 9
_journal_name_full 'Acta Crystallographica Section E'
_journal_page_first o2618
_journal_paper_doi 10.1107/S1600536812032485
_journal_volume 68
_journal_year 2012
_chemical_formula_iupac 'C12 H10 N4'
_chemical_formula_moiety 'C12 H10 N4'
_chemical_formula_sum 'C12 H10 N4'
_chemical_formula_weight 210.24
_chemical_name_systematic
;
4-[4-(1<i>H</i>-Imidazol-4-yl)phenyl]-1<i>H</i>-imidazole
;
_space_group_IT_number 61
_symmetry_cell_setting orthorhombic
_symmetry_space_group_name_Hall '-P 2ac 2ab'
_symmetry_space_group_name_H-M 'P b c a'
_atom_sites_solution_hydrogens geom
_atom_sites_solution_primary direct
_atom_sites_solution_secondary difmap
_audit_creation_method SHELXL97
_cell_angle_alpha 90.00
_cell_angle_beta 90.00
_cell_angle_gamma 90.00
_cell_formula_units_Z 4
_cell_length_a 6.8604(2)
_cell_length_b 9.4534(3)
_cell_length_c 16.4789(6)
_cell_measurement_reflns_used 2852
_cell_measurement_temperature 296(2)
_cell_measurement_theta_max 23.02
_cell_measurement_theta_min 2.47
_cell_volume 1068.72(6)
_computing_cell_refinement 'SAINT (Bruker, 2001)'
_computing_data_collection 'SMART (Bruker, 2001)'
_computing_data_reduction 'SAINT (Bruker, 2001)'
_computing_molecular_graphics 'SHELXTL (Sheldrick, 2008)'
_computing_publication_material 'SHELXTL (Sheldrick, 2008) and local programs'
_computing_structure_refinement 'SHELXL97 (Sheldrick, 2008)'
_computing_structure_solution 'SHELXS97 (Sheldrick, 2008)'
_diffrn_ambient_temperature 296(2)
_diffrn_measured_fraction_theta_full 0.996
_diffrn_measured_fraction_theta_max 0.996
_diffrn_measurement_device_type 'Bruker SMART CCD area-detector'
_diffrn_measurement_method '\f and \w scans'
_diffrn_radiation_monochromator graphite
_diffrn_radiation_source 'fine-focus sealed tube'
_diffrn_radiation_type MoK\a
_diffrn_radiation_wavelength 0.71073
_diffrn_reflns_av_R_equivalents 0.0351
_diffrn_reflns_av_sigmaI/netI 0.0154
_diffrn_reflns_limit_h_max 8
_diffrn_reflns_limit_h_min -8
_diffrn_reflns_limit_k_max 11
_diffrn_reflns_limit_k_min -11
_diffrn_reflns_limit_l_max 19
_diffrn_reflns_limit_l_min -19
_diffrn_reflns_number 11170
_diffrn_reflns_theta_full 24.99
_diffrn_reflns_theta_max 24.99
_diffrn_reflns_theta_min 3.86
_exptl_absorpt_coefficient_mu 0.083
_exptl_absorpt_correction_T_max 0.9754
_exptl_absorpt_correction_T_min 0.9674
_exptl_absorpt_correction_type multi-scan
_exptl_absorpt_process_details '(SADABS; Sheldrick, 1996)'
_exptl_crystal_colour colorless
_exptl_crystal_density_diffrn 1.307
_exptl_crystal_density_method 'not measured'
_exptl_crystal_description block
_exptl_crystal_F_000 440
_exptl_crystal_size_max 0.40
_exptl_crystal_size_mid 0.35
_exptl_crystal_size_min 0.30
_refine_diff_density_max 0.110
_refine_diff_density_min -0.125
_refine_ls_extinction_method none
_refine_ls_goodness_of_fit_ref 1.074
_refine_ls_hydrogen_treatment mixed
_refine_ls_matrix_type full
_refine_ls_number_parameters 77
_refine_ls_number_reflns 932
_refine_ls_number_restraints 0
_refine_ls_restrained_S_all 1.074
_refine_ls_R_factor_all 0.0425
_refine_ls_R_factor_gt 0.0317
_refine_ls_shift/su_max 0.000
_refine_ls_shift/su_mean 0.000
_refine_ls_structure_factor_coef Fsqd
_refine_ls_weighting_details 'calc w=1/[\s^2^(Fo^2^)+(0.0539P)^2^+0.1236P] where P=(Fo^2^+2Fc^2^)/3'
_refine_ls_weighting_scheme calc
_refine_ls_wR_factor_gt 0.0877
_refine_ls_wR_factor_ref 0.0958
_reflns_number_gt 746
_reflns_number_total 932
_reflns_threshold_expression I>2\s(I)
_cod_data_source_file zs2214.cif
_cod_data_source_block I
_cod_database_code 2236784
_cod_database_fobs_code 2236784

loop_
_symmetry_equiv_pos_as_xyz
'x, y, z'
'-x+1/2, -y, z+1/2'
'-x, y+1/2, -z+1/2'
'x+1/2, -y+1/2, -z'
'-x, -y, -z'
'x-1/2, y, -z-1/2'
'x, -y-1/2, z-1/2'
'-x-1/2, y-1/2, z'

loop_
_atom_site_type_symbol
_atom_site_label
_atom_site_fract_x
_atom_site_fract_y
_atom_site_fract_z
_atom_site_U_iso_or_equiv
_atom_site_adp_type
_atom_site_calc_flag
_atom_site_refinement_flags
_atom_site_occupancy
_atom_site_symmetry_multiplicity
N N1 -0.04339(18) 0.62662(12) 0.21679(8) 0.0486(4) Uani d . 1 1
N N2 0.03252(17) 0.85297(11) 0.21277(7) 0.0465(3) Uani d . 1 1
C C1 0.0142(2) 0.74017(14) 0.25866(10) 0.0505(4) Uani d . 1 1
H H1A 0.0387 0.7394 0.3142 0.061 Uiso calc R 1 1
C C2 -0.0646(2) 0.66854(14) 0.13827(9) 0.0459(4) Uani d . 1 1
H H2A -0.1035 0.6125 0.0948 0.055 Uiso calc R 1 1
C C3 -0.01772(19) 0.80895(14) 0.13570(8) 0.0402(3) Uani d . 1 1
C C4 -0.01031(18) 0.90577(13) 0.06630(8) 0.0398(4) Uani d . 1 1
C C5 -0.1213(2) 0.88440(13) -0.00307(8) 0.0465(4) Uani d . 1 1
H H5A -0.2038 0.8065 -0.0059 0.056 Uiso calc R 1 1
C C6 0.1116(2) 1.02373(13) 0.06775(8) 0.0461(4) Uani d . 1 1
H H6A 0.1879 1.0407 0.1134 0.055 Uiso calc R 1 1
H H1B -0.054(3) 0.5309(18) 0.2395(11) 0.081(5) Uiso d . 1 1

loop_
_atom_site_aniso_label
_atom_site_aniso_U_11
_atom_site_aniso_U_22
_atom_site_aniso_U_33
_atom_site_aniso_U_12
_atom_site_aniso_U_13
_atom_site_aniso_U_23
N1 0.0551(7) 0.0350(6) 0.0558(8) 0.0034(5) 0.0020(6) 0.0067(6)
N2 0.0532(7) 0.0382(6) 0.0483(7) -0.0007(5) -0.0064(5) 0.0016(5)
C1 0.0568(9) 0.0458(8) 0.0490(9) 0.0034(7) -0.0077(6) 0.0040(7)
C2 0.0524(8) 0.0376(7) 0.0477(9) -0.0004(6) 0.0043(6) -0.0035(6)
C3 0.0402(7) 0.0346(7) 0.0458(8) 0.0014(5) 0.0024(6) -0.0020(6)
C4 0.0423(7) 0.0327(7) 0.0442(8) 0.0004(5) 0.0044(6) -0.0033(5)
C5 0.0523(8) 0.0383(7) 0.0488(8) -0.0125(6) 0.0001(6) -0.0032(6)
C6 0.0504(8) 0.0440(7) 0.0441(8) -0.0093(6) -0.0029(6) -0.0017(6)

loop_
_atom_type_symbol
_atom_type_description
_atom_type_scat_dispersion_real
_atom_type_scat_dispersion_imag
_atom_type_scat_source
C C 0.0033 0.0016 'International Tables Vol C Tables 4.2.6.8 and 6.1.1.4'
H H 0.0000 0.0000 'International Tables Vol C Tables 4.2.6.8 and 6.1.1.4'
N N 0.0061 0.0033 'International Tables Vol C Tables 4.2.6.8 and 6.1.1.4'

loop_
_geom_angle_atom_site_label_1
_geom_angle_atom_site_label_2
_geom_angle_atom_site_label_3
_geom_angle_site_symmetry_1
_geom_angle
C1 N1 C2 . 106.79(12)
C1 N1 H1B . 124.5(11)
C2 N1 H1B . 128.5(11)
C1 N2 C3 . 105.14(11)
N2 C1 N1 . 112.54(14)
N2 C1 H1A . 123.7
N1 C1 H1A . 123.7
N1 C2 C3 . 106.67(12)
N1 C2 H2A . 126.7
C3 C2 H2A . 126.7
C2 C3 N2 . 108.86(12)
C2 C3 C4 . 129.71(12)
N2 C3 C4 . 121.40(11)
C5 C4 C6 . 117.36(12)
C5 C4 C3 . 122.18(12)
C6 C4 C3 . 120.46(12)
C6 C5 C4 5_575 121.28(12)
C6 C5 H5A 5_575 119.4
C4 C5 H5A . 119.4
C5 C6 C4 5_575 121.36(12)
C5 C6 H6A 5_575 119.3
C4 C6 H6A . 119.3

loop_
_geom_bond_atom_site_label_1
_geom_bond_atom_site_label_2
_geom_bond_site_symmetry_2
_geom_bond_distance
N1 C1 . 1.3359(17)
N1 C2 . 1.3611(19)
N1 H1B . 0.981(17)
N2 C1 . 1.3133(17)
N2 C3 . 1.3801(18)
C1 H1A . 0.9300
C2 C3 . 1.3665(19)
C2 H2A . 0.9300
C3 C4 . 1.4657(18)
C4 C5 . 1.3883(19)
C4 C6 . 1.3940(18)
C5 C6 5_575 1.3766(17)
C5 H5A . 0.9300
C6 H6A . 0.9300

loop_
_geom_hbond_atom_site_label_D
_geom_hbond_atom_site_label_H
_geom_hbond_atom_site_label_A
_geom_hbond_site_symmetry_A
_geom_hbond_distance_DH
_geom_hbond_distance_HA
_geom_hbond_distance_DA
_geom_hbond_angle_DHA
N1 H1B N2 3_545 0.981(17) 1.863(18) 2.8364(17) 170.8(17)

loop_
_geom_torsion_atom_site_label_1
_geom_torsion_atom_site_label_2
_geom_torsion_atom_site_label_3
_geom_torsion_atom_site_label_4
_geom_torsion_site_symmetry_4
_geom_torsion
C3 N2 C1 N1 . 0.22(16)
C2 N1 C1 N2 . -0.19(16)
C1 N1 C2 C3 . 0.07(15)
N1 C2 C3 N2 . 0.06(15)
N1 C2 C3 C4 . 178.10(13)
C1 N2 C3 C2 . -0.17(15)
C1 N2 C3 C4 . -178.40(12)
C2 C3 C4 C5 . 26.0(2)
N2 C3 C4 C5 . -156.22(12)
C2 C3 C4 C6 . -153.60(14)
N2 C3 C4 C6 . 24.22(18)
C6 C4 C5 C6 5_575 -0.1(2)
C3 C4 C5 C6 5_575 -179.71(13)
C5 C4 C6 C5 5_575 0.1(2)
C3 C4 C6 C5 5_575 179.72(12)
